data_4338901
loop_
_publ_author_name
'Piglosiewicz, Ingmar M.'
'Beckhaus, R\"udiger'
'Wittstock, Gunther'
'Saak, Wolfgang'
'Haase, Detlef'

_publ_section_title
;
 Selective oxidation and reduction of trinuclear titanium(II)
 hexaazatrinaphthylene complexes-synthesis, structure, and electrochemical
 investigations.
;
_journal_issue 18
_journal_name_full 'Inorganic chemistry'
_journal_page_first 7610
_journal_page_last 7620
_journal_paper_doi 10.1021/ic701009u
_journal_volume 46
_journal_year 2007
_chemical_formula_sum 'C30 H26 F6 N2 P Ti'
_chemical_formula_weight 607.40
_chemical_name_systematic
; 
 ? 
;
_space_group_IT_number 14
_symmetry_cell_setting monoclinic
_symmetry_space_group_name_Hall '-P 2ybc'
_symmetry_space_group_name_H-M 'P 1 21/c 1'
_atom_sites_solution_hydrogens geom
_atom_sites_solution_primary direct
_atom_sites_solution_secondary difmap
_audit_creation_method SHELXL-97
_cell_angle_alpha 90.00
_cell_angle_beta 111.953(5)
_cell_angle_gamma 90.00
_cell_formula_units_Z 4
_cell_length_a 10.8817(6)
_cell_length_b 17.8329(5)
_cell_length_c 14.3651(6)
_cell_measurement_temperature 153(2)
_cell_volume 2585.5(2)
_computing_cell_refinement 'IPDS (Stoe, 1999)'
_computing_data_collection 'IPDS (Stoe, 1999)'
_computing_data_reduction 'XRED (Stoe, 1997)'
_computing_molecular_graphics 'Ortep-3 for Windows (Farrugia, 1997)'
_computing_publication_material 'SHELX-97 (Sheldrick, 1997)'
_computing_structure_refinement 'SHELXL-97 (Sheldrick, 1997)'
_computing_structure_solution 'SHELXS-97 (Sheldrick, 1990)'
_diffrn_ambient_temperature 153(2)
_diffrn_measured_fraction_theta_full 0.952
_diffrn_measured_fraction_theta_max 0.952
_diffrn_measurement_device_type 'Stoe IPDS'
_diffrn_radiation_monochromator graphite
_diffrn_radiation_source 'fine-focus sealed tube'
_diffrn_radiation_type MoK\a
_diffrn_radiation_wavelength 0.71073
_diffrn_reflns_av_R_equivalents 0.0470
_diffrn_reflns_av_sigmaI/netI 0.0348
_diffrn_reflns_limit_h_max 13
_diffrn_reflns_limit_h_min -13
_diffrn_reflns_limit_k_max 20
_diffrn_reflns_limit_k_min -20
_diffrn_reflns_limit_l_max 17
_diffrn_reflns_limit_l_min -17
_diffrn_reflns_number 25542
_diffrn_reflns_theta_full 26.16
_diffrn_reflns_theta_max 26.16
_diffrn_reflns_theta_min 2.32
_exptl_absorpt_coefficient_mu 0.461
_exptl_absorpt_correction_T_max 0.9425
_exptl_absorpt_correction_T_min 0.8023
_exptl_absorpt_correction_type numerical
_exptl_absorpt_process_details 'XRED (Stoe, 1997)'
_exptl_crystal_colour green
_exptl_crystal_density_diffrn 1.560
_exptl_crystal_density_method 'not measured'
_exptl_crystal_description block
_exptl_crystal_F_000 1244
_exptl_crystal_size_max 0.50
_exptl_crystal_size_mid 0.21
_exptl_crystal_size_min 0.13
_refine_diff_density_max 0.682
_refine_diff_density_min -0.694
_refine_diff_density_rms 0.067
_refine_ls_extinction_method none
_refine_ls_goodness_of_fit_ref 1.032
_refine_ls_hydrogen_treatment constr
_refine_ls_matrix_type full
_refine_ls_number_parameters 415
_refine_ls_number_reflns 4919
_refine_ls_number_restraints 0
_refine_ls_restrained_S_all 1.032
_refine_ls_R_factor_all 0.0565
_refine_ls_R_factor_gt 0.0431
_refine_ls_shift/su_max 0.000
_refine_ls_shift/su_mean 0.000
_refine_ls_structure_factor_coef Fsqd
_refine_ls_weighting_details 'calc w=1/[\s^2^(Fo^2^)+(0.0741P)^2^+0.5944P] where P=(Fo^2^+2Fc^2^)/3'
_refine_ls_weighting_scheme calc
_refine_ls_wR_factor_gt 0.1098
_refine_ls_wR_factor_ref 0.1151
_reflns_number_gt 3820
_reflns_number_total 4919
_reflns_threshold_expression >2sigma(I)
_cod_data_source_file ic701009u-file010.cif
_cod_data_source_block IP383
_cod_original_cell_volume 2585.45(19)
_cod_original_sg_symbol_H-M P21/c
_cod_database_code 4338901

loop_
_symmetry_equiv_pos_as_xyz
'x, y, z'
'-x, y+1/2, -z+1/2'
'-x, -y, -z'
'x, -y-1/2, z-1/2'

loop_
_atom_site_label
_atom_site_type_symbol
_atom_site_fract_x
_atom_site_fract_y
_atom_site_fract_z
_atom_site_U_iso_or_equiv
_atom_site_adp_type
_atom_site_occupancy
_atom_site_symmetry_multiplicity
_atom_site_calc_flag
_atom_site_refinement_flags
_atom_site_disorder_assembly
_atom_site_disorder_group
Ti Ti 0.02468(4) 0.19826(2) 0.59000(3) 0.01372(12) Uani 1 1 d . . .
N1 N -0.06160(18) 0.31331(11) 0.54305(13) 0.0159(4) Uani 1 1 d . A .
N2 N 0.14743(18) 0.27554(11) 0.71291(13) 0.0166(4) Uani 1 1 d . A .
C1 C -0.1679(2) 0.33253(14) 0.45610(15) 0.0172(5) Uani 1 1 d . . .
C2 C -0.2312(2) 0.27635(14) 0.38385(16) 0.0194(5) Uani 1 1 d . A .
H2 H -0.2017 0.2259 0.3961 0.023 Uiso 1 1 calc R . .
C3 C -0.3354(2) 0.29437(15) 0.29602(17) 0.0235(5) Uani 1 1 d . . .
H3 H -0.3769 0.2561 0.2488 0.028 Uiso 1 1 calc R A .
C4 C -0.3804(2) 0.36853(15) 0.27581(17) 0.0251(5) Uani 1 1 d . A .
H4 H -0.4507 0.3803 0.2144 0.030 Uiso 1 1 calc R . .
C5 C -0.3233(2) 0.42398(15) 0.34439(17) 0.0232(5) Uani 1 1 d . . .
H5 H -0.3552 0.4739 0.3305 0.028 Uiso 1 1 calc R A .
C6 C -0.2165(2) 0.40749(14) 0.43637(16) 0.0188(5) Uani 1 1 d . A .
C7 C -0.1586(2) 0.46340(14) 0.51098(17) 0.0214(5) Uani 1 1 d . . .
C8 C -0.0538(2) 0.44227(14) 0.59580(17) 0.0217(5) Uani 1 1 d . A .
H8 H -0.0131 0.4784 0.6466 0.026 Uiso 1 1 calc R . .
C9 C -0.0054(2) 0.36812(13) 0.60915(16) 0.0176(5) Uani 1 1 d . . .
C10 C 0.1144(2) 0.34811(13) 0.69917(15) 0.0179(5) Uani 1 1 d . A .
C11 C 0.1905(2) 0.40501(14) 0.76353(16) 0.0215(5) Uani 1 1 d . . .
H11 H 0.1631 0.4558 0.7502 0.026 Uiso 1 1 calc R A .
C12 C 0.3027(2) 0.38841(15) 0.84463(17) 0.0222(5) Uani 1 1 d . A .
C13 C 0.3388(2) 0.31154(14) 0.86431(16) 0.0196(5) Uani 1 1 d . . .
C14 C 0.4502(2) 0.28831(15) 0.94887(17) 0.0241(5) Uani 1 1 d . A .
H14 H 0.5034 0.3250 0.9939 0.029 Uiso 1 1 calc R . .
C15 C 0.4823(2) 0.21385(16) 0.96670(17) 0.0265(6) Uani 1 1 d . . .
H15 H 0.5566 0.1992 1.0240 0.032 Uiso 1 1 calc R A .
C16 C 0.4039(2) 0.15902(16) 0.89899(17) 0.0241(5) Uani 1 1 d . A .
H16 H 0.4267 0.1075 0.9107 0.029 Uiso 1 1 calc R . .
C17 C 0.2950(2) 0.17975(14) 0.81631(17) 0.0213(5) Uani 1 1 d . . .
H17 H 0.2433 0.1423 0.7718 0.026 Uiso 1 1 calc R A .
C18 C 0.2589(2) 0.25631(14) 0.79671(15) 0.0179(5) Uani 1 1 d . A .
C19 C -0.2122(3) 0.54221(15) 0.49844(19) 0.0290(6) Uani 1 1 d . A .
H19A H -0.1579 0.5728 0.5558 0.044 Uiso 1 1 calc R . .
H19B H -0.3038 0.5414 0.4950 0.044 Uiso 1 1 calc R . .
H19C H -0.2096 0.5638 0.4364 0.044 Uiso 1 1 calc R . .
C20 C 0.3854(3) 0.44987(16) 0.91064(19) 0.0309(6) Uani 1 1 d . . .
H20A H 0.3456 0.4987 0.8851 0.046 Uiso 1 1 calc R A .
H20B H 0.4753 0.4479 0.9104 0.046 Uiso 1 1 calc R . .
H20C H 0.3891 0.4431 0.9793 0.046 Uiso 1 1 calc R . .
C21A C -0.1444(6) 0.1991(3) 0.6587(5) 0.0232(12) Uani 0.67 1 d P A 1
H21A H -0.1760 0.2458 0.6726 0.028 Uiso 0.67 1 calc PR A 1
C22A C -0.0385(6) 0.1575(4) 0.7264(3) 0.0234(13) Uani 0.67 1 d P A 1
H22A H 0.0123 0.1708 0.7940 0.028 Uiso 0.67 1 calc PR A 1
C23A C -0.0212(5) 0.0920(3) 0.6756(5) 0.0247(12) Uani 0.67 1 d P A 1
H23A H 0.0437 0.0541 0.7028 0.030 Uiso 0.67 1 calc PR A 1
C24A C -0.1193(7) 0.0941(4) 0.5763(5) 0.0257(13) Uani 0.67 1 d P A 1
H24A H -0.1310 0.0576 0.5255 0.031 Uiso 0.67 1 calc PR A 1
C25A C -0.1961(4) 0.1597(4) 0.5664(4) 0.0220(11) Uani 0.67 1 d P A 1
H25A H -0.2692 0.1747 0.5084 0.026 Uiso 0.67 1 calc PR A 1
C21B C -0.1062(13) 0.1946(9) 0.6896(9) 0.023(3) Uiso 0.33 1 d P A 2
H21B H -0.1074 0.2375 0.7286 0.028 Uiso 0.33 1 calc PR A 2
C22B C -0.0193(11) 0.1350(8) 0.7201(10) 0.017(3) Uiso 0.33 1 d P A 2
H22B H 0.0481 0.1290 0.7847 0.020 Uiso 0.33 1 calc PR A 2
C23B C -0.0469(15) 0.0862(8) 0.6414(10) 0.025(3) Uiso 0.33 1 d P A 2
H23B H 0.0009 0.0417 0.6412 0.031 Uiso 0.33 1 calc PR A 2
C24B C -0.1539(13) 0.1120(9) 0.5639(10) 0.022(3) Uiso 0.33 1 d P A 2
H24B H -0.1966 0.0880 0.5010 0.027 Uiso 0.33 1 calc PR A 2
C25B C -0.1897(12) 0.1809(6) 0.5939(11) 0.022(3) Uiso 0.33 1 d P A 2
H25B H -0.2602 0.2124 0.5541 0.026 Uiso 0.33 1 calc PR A 2
C26A C 0.2363(4) 0.1921(6) 0.5719(4) 0.0322(14) Uani 0.67 1 d P B 1
H26A H 0.3146 0.2097 0.6236 0.039 Uiso 0.67 1 calc PR B 1
C27A C 0.1874(8) 0.1192(4) 0.5626(5) 0.0356(13) Uani 0.67 1 d P B 1
H27A H 0.2250 0.0787 0.6072 0.043 Uiso 0.67 1 calc PR B 1
C28A C 0.0708(7) 0.1164(3) 0.4741(6) 0.0319(10) Uani 0.67 1 d P B 1
H28A H 0.0169 0.0735 0.4485 0.038 Uiso 0.67 1 calc PR B 1
C29A C 0.0494(5) 0.1883(5) 0.4313(3) 0.0249(12) Uani 0.67 1 d P B 1
H29A H -0.0213 0.2026 0.3714 0.030 Uiso 0.67 1 calc PR B 1
C30A C 0.1511(8) 0.2351(2) 0.4925(6) 0.0261(10) Uani 0.67 1 d P B 1
H30A H 0.1604 0.2870 0.4820 0.031 Uiso 0.67 1 calc PR B 1
C26B C 0.2296(14) 0.1588(10) 0.5831(10) 0.025(3) Uiso 0.33 1 d P A 2
H26B H 0.3004 0.1440 0.6427 0.031 Uiso 0.33 1 calc PR A 2
C27B C 0.1307(15) 0.1124(7) 0.5217(11) 0.026(3) Uiso 0.33 1 d P A 2
H27B H 0.1214 0.0604 0.5317 0.031 Uiso 0.33 1 calc PR A 2
C28B C 0.0460(12) 0.1560(11) 0.4418(10) 0.026(3) Uiso 0.33 1 d P A 2
H28B H -0.0311 0.1392 0.3884 0.032 Uiso 0.33 1 calc PR A 2
C29B C 0.0960(14) 0.2274(9) 0.4558(10) 0.029(3) Uiso 0.33 1 d P A 2
H29B H 0.0591 0.2686 0.4124 0.035 Uiso 0.33 1 calc PR A 2
C30B C 0.2082(14) 0.2306(7) 0.5428(11) 0.029(3) Uiso 0.33 1 d P A 2
H30B H 0.2607 0.2737 0.5699 0.035 Uiso 0.33 1 calc PR A 2
P1 P 0.34123(7) -0.06610(4) 0.76993(5) 0.03092(18) Uani 1 1 d . . .
F1 F 0.39987(19) 0.00334(11) 0.72889(15) 0.0521(5) Uani 1 1 d . C .
F2 F 0.2806(2) -0.13569(11) 0.80893(16) 0.0540(5) Uani 1 1 d . C .
F3A F 0.2453(7) -0.0854(4) 0.6643(4) 0.0544(14) Uiso 0.40 1 d P C 1
F4A F 0.4554(7) -0.1186(4) 0.7641(6) 0.071(2) Uiso 0.40 1 d P C 1
F5A F 0.4406(6) -0.0409(3) 0.8836(4) 0.0497(14) Uiso 0.40 1 d P C 1
F6A F 0.2338(5) -0.0082(3) 0.7895(4) 0.0412(11) Uiso 0.40 1 d P C 1
F3B F 0.2982(7) -0.1033(3) 0.6615(4) 0.0456(12) Uiso 0.40 1 d P C 2
F4B F 0.4821(5) -0.1111(3) 0.8038(4) 0.0389(11) Uiso 0.40 1 d P C 2
F5B F 0.3924(7) -0.0374(3) 0.8875(4) 0.0503(15) Uiso 0.40 1 d P C 2
F6B F 0.2068(5) -0.0243(3) 0.7468(4) 0.0492(13) Uiso 0.40 1 d P C 2
F3C F 0.3725(8) -0.1204(4) 0.6834(5) 0.0262(15) Uiso 0.20 1 d P D 3
F4C F 0.4756(9) -0.0753(6) 0.8455(7) 0.0413(19) Uiso 0.20 1 d P C 3
F5C F 0.3048(10) -0.0084(5) 0.8342(7) 0.0372(19) Uiso 0.20 1 d P C 3
F6C F 0.1924(7) -0.0496(4) 0.6729(5) 0.0216(14) Uiso 0.20 1 d P E 3

loop_
_atom_site_aniso_label
_atom_site_aniso_U_11
_atom_site_aniso_U_22
_atom_site_aniso_U_33
_atom_site_aniso_U_23
_atom_site_aniso_U_13
_atom_site_aniso_U_12
Ti 0.0145(2) 0.0130(2) 0.01469(19) -0.00038(14) 0.00660(14) 0.00064(15)
N1 0.0150(9) 0.0164(11) 0.0175(8) 0.0009(7) 0.0076(7) 0.0004(7)
N2 0.0153(9) 0.0175(11) 0.0171(8) 0.0000(7) 0.0063(7) -0.0006(7)
C1 0.0157(10) 0.0191(13) 0.0189(10) 0.0025(8) 0.0090(8) 0.0018(9)
C2 0.0202(11) 0.0178(13) 0.0208(10) -0.0001(9) 0.0086(9) 0.0027(9)
C3 0.0219(12) 0.0264(15) 0.0215(11) -0.0026(9) 0.0075(9) -0.0008(10)
C4 0.0188(11) 0.0304(16) 0.0228(11) 0.0039(10) 0.0039(9) 0.0041(10)
C5 0.0209(12) 0.0219(14) 0.0274(11) 0.0062(10) 0.0098(10) 0.0071(10)
C6 0.0175(11) 0.0195(14) 0.0218(10) 0.0023(9) 0.0104(9) 0.0014(9)
C7 0.0225(12) 0.0168(14) 0.0284(11) 0.0015(9) 0.0135(10) 0.0018(9)
C8 0.0244(12) 0.0159(14) 0.0239(11) -0.0035(9) 0.0080(9) -0.0008(9)
C9 0.0173(11) 0.0175(13) 0.0192(10) -0.0011(8) 0.0081(9) -0.0013(9)
C10 0.0184(11) 0.0172(14) 0.0185(10) -0.0014(8) 0.0076(9) -0.0017(9)
C11 0.0239(12) 0.0168(14) 0.0233(11) -0.0022(9) 0.0080(9) -0.0027(9)
C12 0.0209(11) 0.0249(15) 0.0230(11) -0.0054(9) 0.0108(9) -0.0081(10)
C13 0.0167(11) 0.0240(15) 0.0203(10) -0.0015(9) 0.0094(9) -0.0040(9)
C14 0.0144(11) 0.0343(17) 0.0214(11) -0.0030(9) 0.0042(9) -0.0053(10)
C15 0.0156(11) 0.0394(18) 0.0214(11) 0.0037(10) 0.0032(9) -0.0001(10)
C16 0.0199(12) 0.0274(15) 0.0258(11) 0.0067(10) 0.0095(9) 0.0026(10)
C17 0.0180(11) 0.0225(14) 0.0229(11) 0.0003(9) 0.0069(9) -0.0014(9)
C18 0.0132(10) 0.0241(14) 0.0164(10) 0.0007(8) 0.0056(8) -0.0010(9)
C19 0.0339(14) 0.0169(15) 0.0355(13) 0.0009(10) 0.0122(11) 0.0068(11)
C20 0.0277(13) 0.0289(16) 0.0306(13) -0.0087(11) 0.0046(11) -0.0102(11)
C21A 0.023(3) 0.023(3) 0.033(3) 0.007(3) 0.022(3) 0.006(2)
C22A 0.032(3) 0.026(4) 0.016(2) -0.006(2) 0.014(2) -0.011(2)
C23A 0.022(2) 0.025(3) 0.029(3) 0.017(3) 0.012(2) 0.0045(18)
C24A 0.028(3) 0.015(3) 0.037(3) -0.009(2) 0.017(3) -0.011(2)
C25A 0.0116(19) 0.035(3) 0.016(2) 0.004(2) 0.0014(16) -0.008(2)
C26A 0.013(2) 0.064(5) 0.024(2) -0.007(3) 0.0113(17) -0.001(3)
C27A 0.044(3) 0.043(4) 0.032(3) 0.021(3) 0.028(3) 0.034(3)
C28A 0.044(3) 0.022(3) 0.043(3) -0.019(2) 0.033(3) -0.007(2)
C29A 0.028(2) 0.038(4) 0.0133(19) 0.004(2) 0.0122(16) 0.012(3)
C30A 0.036(3) 0.020(2) 0.038(3) -0.005(2) 0.032(3) -0.006(2)
P1 0.0268(4) 0.0212(4) 0.0404(4) -0.0031(3) 0.0076(3) -0.0049(3)
F1 0.0454(11) 0.0368(12) 0.0697(13) 0.0056(9) 0.0164(9) -0.0149(8)
F2 0.0565(12) 0.0336(12) 0.0756(13) 0.0107(9) 0.0290(10) -0.0066(9)

loop_
_atom_type_symbol
_atom_type_description
_atom_type_scat_dispersion_real
_atom_type_scat_dispersion_imag
_atom_type_scat_source
C C 0.0033 0.0016 'International Tables Vol C Tables 4.2.6.8 and 6.1.1.4'
H H 0.0000 0.0000 'International Tables Vol C Tables 4.2.6.8 and 6.1.1.4'
N N 0.0061 0.0033 'International Tables Vol C Tables 4.2.6.8 and 6.1.1.4'
F F 0.0171 0.0103 'International Tables Vol C Tables 4.2.6.8 and 6.1.1.4'
P P 0.1023 0.0942 'International Tables Vol C Tables 4.2.6.8 and 6.1.1.4'
Ti Ti 0.2776 0.4457 'International Tables Vol C Tables 4.2.6.8 and 6.1.1.4'

loop_
_geom_angle_atom_site_label_1
_geom_angle_atom_site_label_2
_geom_angle_atom_site_label_3
_geom_angle
N2 Ti N1 74.63(7)
N2 Ti C27B 119.3(4)
N1 Ti C27B 133.3(3)
N2 Ti C28B 132.7(3)
N1 Ti C28B 101.1(5)
C27B Ti C28B 34.9(4)
N2 Ti C23B 116.3(3)
N1 Ti C23B 135.7(4)
C27B Ti C23B 81.3(4)
C28B Ti C23B 99.7(5)
N2 Ti C21B 81.8(3)
N1 Ti C21B 85.9(4)
C27B Ti C21B 137.5(5)
C28B Ti C21B 145.5(5)
C23B Ti C21B 56.2(5)
N2 Ti C25B 111.3(3)
N1 Ti C25B 79.8(3)
C27B Ti C25B 124.5(4)
C28B Ti C25B 114.2(5)
C23B Ti C25B 56.0(5)
C21B Ti C25B 33.3(4)
N2 Ti C26B 85.6(4)
N1 Ti C26B 123.4(4)
C27B Ti C26B 34.1(4)
C28B Ti C26B 57.0(5)
C23B Ti C26B 100.8(5)
C21B Ti C26B 143.5(5)
C25B Ti C26B 155.2(5)
N2 Ti C22B 84.7(3)
N1 Ti C22B 118.9(3)
C27B Ti C22B 107.1(4)
C28B Ti C22B 132.6(6)
C23B Ti C22B 33.5(4)
C21B Ti C22B 33.8(4)
C25B Ti C22B 55.4(4)
C26B Ti C22B 111.1(4)
N2 Ti C29B 102.9(4)
N1 Ti C29B 77.6(3)
C27B Ti C29B 56.3(4)
C28B Ti C29B 33.6(4)
C23B Ti C29B 133.0(5)
C21B Ti C29B 160.7(5)
C25B Ti C29B 131.7(5)
C26B Ti C29B 55.8(4)
C22B Ti C29B 163.4(5)
N2 Ti C24A 136.13(14)
N1 Ti C24A 119.8(2)
C27B Ti C24A 82.4(3)
C28B Ti C24A 87.7(4)
C23B Ti C24A 23.8(3)
C21B Ti C24A 60.3(4)
C25B Ti C24A 44.0(3)
C26B Ti C24A 111.3(5)
C22B Ti C24A 51.6(4)
C29B Ti C24A 120.2(4)
N2 Ti C21A 89.72(18)
N1 Ti C21A 79.57(13)
C27B Ti C21A 138.8(3)
C28B Ti C21A 136.7(4)
C23B Ti C21A 58.8(4)
C21B Ti C21A 11.8(3)
C25B Ti C21A 22.6(3)
C26B Ti C21A 153.9(4)
C22B Ti C21A 42.9(3)
C29B Ti C21A 149.8(4)
C24A Ti C21A 57.10(19)
C9 N1 C1 117.6(2)
C9 N1 Ti 115.04(14)
C1 N1 Ti 127.36(15)
C10 N2 C18 117.64(19)
C10 N2 Ti 115.47(14)
C18 N2 Ti 126.70(16)
N1 C1 C2 119.7(2)
N1 C1 C6 122.1(2)
C2 C1 C6 118.2(2)
C3 C2 C1 120.7(2)
C2 C3 C4 120.8(2)
C5 C4 C3 120.2(2)
C4 C5 C6 120.7(2)
C5 C6 C1 119.4(2)
C5 C6 C7 122.0(2)
C1 C6 C7 118.6(2)
C8 C7 C6 117.5(2)
C8 C7 C19 121.2(2)
C6 C7 C19 121.3(2)
C7 C8 C9 121.5(2)
N1 C9 C8 122.6(2)
N1 C9 C10 117.3(2)
C8 C9 C10 120.1(2)
N2 C10 C11 122.6(2)
N2 C10 C9 117.2(2)
C11 C10 C9 120.1(2)
C12 C11 C10 121.3(2)
C11 C12 C13 118.0(2)
C11 C12 C20 120.7(2)
C13 C12 C20 121.3(2)
C14 C13 C12 122.3(2)
C14 C13 C18 119.3(2)
C12 C13 C18 118.4(2)
C15 C14 C13 121.2(2)
C14 C15 C16 119.5(2)
C17 C16 C15 120.6(2)
C16 C17 C18 120.9(2)
N2 C18 C17 119.6(2)
N2 C18 C13 122.0(2)
C17 C18 C13 118.4(2)
C22A C21A C25A 108.7(5)
C22A C21A Ti 74.0(3)
C25A C21A Ti 73.0(2)
C21A C22A C23A 107.9(5)
C21A C22A Ti 71.9(2)
C23A C22A Ti 72.5(3)
C22A C23A C24A 107.3(5)
C22A C23A Ti 73.1(3)
C24A C23A Ti 71.9(3)
C25A C24A C23A 108.4(5)
C25A C24A Ti 73.1(3)
C23A C24A Ti 73.5(3)
C24A C25A C21A 107.6(4)
C24A C25A Ti 72.5(3)
C21A C25A Ti 72.5(2)
C25B C21B C22B 107.6(13)
C25B C21B Ti 73.7(7)
C22B C21B Ti 73.6(8)
C23B C22B C21B 108.4(12)
C23B C22B Ti 72.5(8)
C21B C22B Ti 72.6(7)
C24B C23B C22B 108.6(13)
C24B C23B Ti 74.8(9)
C22B C23B Ti 74.0(8)
C23B C24B C25B 107.2(12)
C23B C24B Ti 72.1(8)
C25B C24B Ti 72.1(8)
C21B C25B C24B 108.1(13)
C21B C25B Ti 73.1(8)
C24B C25B Ti 73.7(7)
C27A C26A C30A 108.7(5)
C27A C26A Ti 73.0(2)
C30A C26A Ti 72.2(2)
C26A C27A C28A 107.4(4)
C26A C27A Ti 73.5(2)
C28A C27A Ti 72.6(2)
C29A C28A C27A 107.8(4)
C29A C28A Ti 72.9(2)
C27A C28A Ti 73.0(2)
C28A C29A C30A 107.8(4)
C28A C29A Ti 73.1(2)
C30A C29A Ti 72.7(2)
C26A C30A C29A 108.2(5)
C26A C30A Ti 73.9(2)
C29A C30A Ti 73.3(2)
C27B C26B C30B 108.5(12)
C27B C26B Ti 71.6(7)
C30B C26B Ti 74.3(7)
C26B C27B C28B 107.8(10)
C26B C27B Ti 74.3(7)
C28B C27B Ti 72.8(7)
C29B C28B C27B 106.9(10)
C29B C28B Ti 74.8(7)
C27B C28B Ti 72.2(6)
C28B C29B C30B 109.8(12)
C28B C29B Ti 71.6(7)
C30B C29B Ti 74.0(7)
C29B C30B C26B 107.0(13)
C29B C30B Ti 72.5(7)
C26B C30B Ti 71.9(7)
F4C P1 F5C 92.3(6)
F3A P1 F4A 94.2(4)
F6B P1 F3B 94.6(3)
F4C P1 F2 94.7(4)
F3A P1 F2 87.4(2)
F5C P1 F2 94.4(3)
F6B P1 F2 88.2(2)
F4A P1 F2 89.7(3)
F3B P1 F2 90.6(2)
F4C P1 F1 86.3(4)
F3A P1 F1 91.6(2)
F5C P1 F1 86.0(3)
F6B P1 F1 91.3(2)
F4A P1 F1 90.5(3)
F3B P1 F1 88.5(2)
F2 P1 F1 178.95(12)
F6B P1 F4B 175.1(3)
F3B P1 F4B 89.2(3)
F2 P1 F4B 88.80(19)
F1 P1 F4B 91.75(19)
F3A P1 F5A 176.9(4)
F4A P1 F5A 88.6(4)
F2 P1 F5A 93.9(2)
F1 P1 F5A 87.2(2)
F6B P1 F5B 90.0(3)
F3B P1 F5B 173.3(3)
F2 P1 F5B 84.7(2)
F1 P1 F5B 96.2(2)
F4B P1 F5B 85.9(3)
F3A P1 F6A 92.6(4)
F4A P1 F6A 173.2(4)
F3B P1 F6A 117.1(3)
F2 P1 F6A 90.82(18)
F1 P1 F6A 89.10(18)
F5A P1 F6A 84.6(3)

loop_
_geom_bond_atom_site_label_1
_geom_bond_atom_site_label_2
_geom_bond_distance
Ti N2 2.2445(19)
Ti N1 2.2523(19)
Ti C27B 2.342(11)
Ti C28B 2.349(12)
Ti C23B 2.361(13)
Ti C21B 2.367(12)
Ti C25B 2.375(11)
Ti C26B 2.376(13)
Ti C22B 2.380(12)
Ti C29B 2.388(11)
Ti C24A 2.390(5)
Ti C21A 2.391(4)
N1 C9 1.340(3)
N1 C1 1.391(3)
N2 C10 1.338(3)
N2 C18 1.395(3)
C1 C2 1.421(3)
C1 C6 1.427(3)
C2 C3 1.382(3)
C3 C4 1.403(4)
C4 C5 1.370(4)
C5 C6 1.426(3)
C6 C7 1.427(3)
C7 C8 1.374(3)
C7 C19 1.506(4)
C8 C9 1.410(3)
C9 C10 1.496(3)
C10 C11 1.413(3)
C11 C12 1.368(3)
C12 C13 1.425(4)
C12 C20 1.507(3)
C13 C14 1.420(3)
C13 C18 1.427(3)
C14 C15 1.373(4)
C15 C16 1.418(4)
C16 C17 1.378(3)
C17 C18 1.420(4)
C21A C22A 1.409(9)
C21A C25A 1.418(8)
C22A C23A 1.427(8)
C23A C24A 1.427(9)
C24A C25A 1.414(9)
C21B C25B 1.357(14)
C21B C22B 1.380(16)
C22B C23B 1.368(15)
C23B C24B 1.356(16)
C24B C25B 1.404(16)
C26A C27A 1.391(10)
C26A C30A 1.400(9)
C27A C28A 1.423(8)
C28A C29A 1.402(8)
C29A C30A 1.403(8)
C26B C27B 1.382(17)
C26B C30B 1.388(17)
C27B C28B 1.407(17)
C28B C29B 1.369(18)
C29B C30B 1.384(15)
P1 F4C 1.469(9)
P1 F3A 1.525(5)
P1 F5C 1.530(8)
P1 F6B 1.562(5)
P1 F4A 1.583(7)
P1 F3B 1.593(5)
P1 F2 1.6019(19)
P1 F1 1.6029(19)
P1 F4B 1.635(5)
P1 F5A 1.649(5)
P1 F5B 1.650(5)
P1 F6A 1.661(5)

loop_
_geom_torsion_atom_site_label_1
_geom_torsion_atom_site_label_2
_geom_torsion_atom_site_label_3
_geom_torsion_atom_site_label_4
_geom_torsion
N2 Ti N1 C9 -2.75(14)
C27B Ti N1 C9 -118.8(5)
C28B Ti N1 C9 -134.3(3)
C23B Ti N1 C9 109.3(5)
C21B Ti N1 C9 79.8(3)
C25B Ti N1 C9 112.8(4)
C26B Ti N1 C9 -76.7(4)
C22B Ti N1 C9 72.2(4)
C29B Ti N1 C9 -110.1(4)
C24A Ti N1 C9 132.0(2)
C21A Ti N1 C9 89.8(2)
N2 Ti N1 C1 179.69(17)
C27B Ti N1 C1 63.7(5)
C28B Ti N1 C1 48.2(4)
C23B Ti N1 C1 -68.3(5)
C21B Ti N1 C1 -97.7(3)
C25B Ti N1 C1 -64.7(4)
C26B Ti N1 C1 105.7(4)
C22B Ti N1 C1 -105.4(4)
C29B Ti N1 C1 72.3(5)
C24A Ti N1 C1 -45.6(2)
C21A Ti N1 C1 -87.7(2)
N1 Ti N2 C10 -1.27(14)
C27B Ti N2 C10 130.1(4)
C28B Ti N2 C10 89.7(6)
C23B Ti N2 C10 -135.0(4)
C21B Ti N2 C10 -89.2(4)
C25B Ti N2 C10 -73.6(4)
C26B Ti N2 C10 125.1(4)
C22B Ti N2 C10 -123.2(3)
C29B Ti N2 C10 71.7(3)
C24A Ti N2 C10 -118.5(3)
C21A Ti N2 C10 -80.5(2)
N1 Ti N2 C18 -176.05(17)
C27B Ti N2 C18 -44.7(4)
C28B Ti N2 C18 -85.1(6)
C23B Ti N2 C18 50.2(4)
C21B Ti N2 C18 96.0(4)
C25B Ti N2 C18 111.7(4)
C26B Ti N2 C18 -49.6(4)
C22B Ti N2 C18 62.1(3)
C29B Ti N2 C18 -103.0(3)
C24A Ti N2 C18 66.8(3)
C21A Ti N2 C18 104.7(2)
C9 N1 C1 C2 -179.77(19)
Ti N1 C1 C2 -2.3(3)
C9 N1 C1 C6 0.3(3)
Ti N1 C1 C6 177.77(14)
N1 C1 C2 C3 -178.7(2)
C6 C1 C2 C3 1.3(3)
C1 C2 C3 C4 0.4(3)
C2 C3 C4 C5 -1.5(4)
C3 C4 C5 C6 0.9(4)
C4 C5 C6 C1 0.8(3)
C4 C5 C6 C7 -177.5(2)
N1 C1 C6 C5 178.10(19)
C2 C1 C6 C5 -1.9(3)
N1 C1 C6 C7 -3.5(3)
C2 C1 C6 C7 176.5(2)
C5 C6 C7 C8 -178.3(2)
C1 C6 C7 C8 3.4(3)
C5 C6 C7 C19 3.1(3)
C1 C6 C7 C19 -175.2(2)
C6 C7 C8 C9 -0.3(3)
C19 C7 C8 C9 178.3(2)
C1 N1 C9 C8 3.1(3)
Ti N1 C9 C8 -174.70(17)
C1 N1 C9 C10 -176.07(18)
Ti N1 C9 C10 6.1(2)
C7 C8 C9 N1 -3.2(3)
C7 C8 C9 C10 176.0(2)
C18 N2 C10 C11 2.5(3)
Ti N2 C10 C11 -172.81(16)
C18 N2 C10 C9 -179.92(18)
Ti N2 C10 C9 4.8(2)
N1 C9 C10 N2 -7.5(3)
C8 C9 C10 N2 173.3(2)
N1 C9 C10 C11 170.21(19)
C8 C9 C10 C11 -9.0(3)
N2 C10 C11 C12 -0.5(3)
C9 C10 C11 C12 -178.0(2)
C10 C11 C12 C13 -1.9(3)
C10 C11 C12 C20 177.9(2)
C11 C12 C13 C14 -177.3(2)
C20 C12 C13 C14 2.9(3)
C11 C12 C13 C18 2.1(3)
C20 C12 C13 C18 -177.7(2)
C12 C13 C14 C15 179.4(2)
C18 C13 C14 C15 0.0(3)
C13 C14 C15 C16 0.7(3)
C14 C15 C16 C17 -0.8(3)
C15 C16 C17 C18 0.2(3)
C10 N2 C18 C17 177.77(19)
Ti N2 C18 C17 -7.6(3)
C10 N2 C18 C13 -2.1(3)
Ti N2 C18 C13 172.54(15)
C16 C17 C18 N2 -179.43(19)
C16 C17 C18 C13 0.5(3)
C14 C13 C18 N2 179.31(19)
C12 C13 C18 N2 -0.1(3)
C14 C13 C18 C17 -0.6(3)
C12 C13 C18 C17 179.95(19)
N2 Ti C21A C22A -70.9(4)
N1 Ti C21A C22A -145.4(4)
C27B Ti C21A C22A 66.6(8)
C28B Ti C21A C22A 119.5(8)
C23B Ti C21A C22A 50.4(5)
C21B Ti C21A C22A -24(2)
C25B Ti C21A C22A 126.2(9)
C26B Ti C21A C22A 8.4(11)
C22B Ti C21A C22A 11.6(6)
C29B Ti C21A C22A 173.2(9)
C24A Ti C21A C22A 78.6(4)
N2 Ti C21A C25A 173.2(3)
N1 Ti C21A C25A 98.8(4)
C27B Ti C21A C25A -49.3(8)
C28B Ti C21A C25A 3.6(8)
C23B Ti C21A C25A -65.4(5)
C21B Ti C21A C25A -139(2)
C25B Ti C21A C25A 10.3(8)
C26B Ti C21A C25A -107.5(10)
C22B Ti C21A C25A -104.2(6)
C29B Ti C21A C25A 57.4(9)
C24A Ti C21A C25A -37.3(3)
C25A C21A C22A C23A 1.3(5)
Ti C21A C22A C23A -64.0(3)
C25A C21A C22A Ti 65.3(3)
N2 Ti C22A C21A 105.8(4)
N1 Ti C22A C21A 35.9(4)
C24A Ti C22A C21A -78.6(4)
N2 Ti C22A C23A -137.9(4)
N1 Ti C22A C23A 152.2(3)
C24A Ti C22A C23A 37.7(4)
C21A Ti C22A C23A 116.3(5)
C21A C22A C23A C24A -0.7(5)
Ti C22A C23A C24A -64.3(3)
C21A C22A C23A Ti 63.6(3)
N2 Ti C23A C22A 43.0(4)
N1 Ti C23A C22A -40.3(5)
C24A Ti C23A C22A -115.2(5)
C21A Ti C23A C22A -36.7(3)
N2 Ti C23A C24A 158.1(3)
N1 Ti C23A C24A 74.9(5)
C21A Ti C23A C24A 78.4(4)
C22A C23A C24A C25A -0.2(5)
Ti C23A C24A C25A -65.3(3)
C22A C23A C24A Ti 65.1(3)
N2 Ti C24A C25A 84.5(4)
N1 Ti C24A C25A -14.4(4)
C21A Ti C24A C25A 37.4(3)
N2 Ti C24A C23A -31.3(5)
N1 Ti C24A C23A -130.1(4)
C21A Ti C24A C23A -78.3(4)
C23A C24A C25A C21A 1.1(5)
Ti C24A C25A C21A -64.5(3)
C23A C24A C25A Ti 65.5(3)
C22A C21A C25A C24A -1.5(5)
Ti C21A C25A C24A 64.5(3)
C22A C21A C25A Ti -66.0(3)
N2 Ti C25A C24A -123.8(4)
N1 Ti C25A C24A 167.5(3)
C21A Ti C25A C24A -115.6(4)
N2 Ti C25A C21A -8.2(4)
N1 Ti C25A C21A -76.9(3)
C24A Ti C25A C21A 115.6(4)
N2 Ti C21B C25B 152.7(9)
N1 Ti C21B C25B 77.6(8)
C27B Ti C21B C25B -82.3(11)
C28B Ti C21B C25B -26.0(15)
C23B Ti C21B C25B -78.0(9)
C26B Ti C21B C25B -136.3(10)
C22B Ti C21B C25B -114.5(13)
C29B Ti C21B C25B 47(2)
N2 Ti C21B C22B -92.8(8)
N1 Ti C21B C22B -167.9(8)
C27B Ti C21B C22B 32.2(12)
C28B Ti C21B C22B 88.5(12)
C23B Ti C21B C22B 36.5(8)
C25B Ti C21B C22B 114.5(13)
C26B Ti C21B C22B -21.8(13)
C29B Ti C21B C22B 161.4(15)
C25B C21B C22B C23B 2.2(15)
Ti C21B C22B C23B -64.1(10)
C25B C21B C22B Ti 66.4(9)
N2 Ti C22B C23B -160.5(8)
N1 Ti C22B C23B 130.3(8)
C27B Ti C22B C23B -41.4(9)
C28B Ti C22B C23B -13.3(11)
C21B Ti C22B C23B 116.4(12)
C25B Ti C22B C23B 79.1(9)
C26B Ti C22B C23B -77.3(9)
C29B Ti C22B C23B -42(2)
N2 Ti C22B C21B 83.1(8)
N1 Ti C22B C21B 13.8(9)
C27B Ti C22B C21B -157.9(8)
C28B Ti C22B C21B -129.8(8)
C23B Ti C22B C21B -116.4(12)
C25B Ti C22B C21B -37.3(7)
C26B Ti C22B C21B 166.3(8)
C29B Ti C22B C21B -158.4(16)
C21B C22B C23B C24B -3.2(16)
Ti C22B C23B C24B -67.4(10)
C21B C22B C23B Ti 64.2(10)
N2 Ti C23B C24B 136.7(8)
N1 Ti C23B C24B 41.9(10)
C27B Ti C23B C24B -104.9(9)
C28B Ti C23B C24B -75.0(9)
C21B Ti C23B C24B 78.1(9)
C25B Ti C23B C24B 37.7(8)
C26B Ti C23B C24B -133.0(9)
C22B Ti C23B C24B 114.9(12)
C29B Ti C23B C24B -80.2(10)
N2 Ti C23B C22B 21.7(9)
N1 Ti C23B C22B -73.0(9)
C27B Ti C23B C22B 140.2(9)
C28B Ti C23B C22B 170.1(8)
C21B Ti C23B C22B -36.8(6)
C25B Ti C23B C22B -77.2(8)
C26B Ti C23B C22B 112.1(8)
C29B Ti C23B C22B 164.9(7)
C22B C23B C24B C25B 2.9(16)
Ti C23B C24B C25B -64.0(9)
C22B C23B C24B Ti 66.9(10)
N2 Ti C24B C23B -63.7(10)
N1 Ti C24B C23B -150.5(7)
C27B Ti C24B C23B 72.9(9)
C28B Ti C24B C23B 107.8(9)
C21B Ti C24B C23B -78.9(8)
C25B Ti C24B C23B -115.6(11)
C26B Ti C24B C23B 57.5(9)
C22B Ti C24B C23B -37.6(7)
C29B Ti C24B C23B 123.5(8)
N2 Ti C24B C25B 51.9(10)
N1 Ti C24B C25B -34.9(8)
C27B Ti C24B C25B -171.5(9)
C28B Ti C24B C25B -136.6(9)
C23B Ti C24B C25B 115.6(11)
C21B Ti C24B C25B 36.7(8)
C26B Ti C24B C25B 173.0(8)
C22B Ti C24B C25B 78.0(8)
C29B Ti C24B C25B -121.0(8)
C22B C21B C25B C24B -0.4(15)
Ti C21B C25B C24B 65.9(9)
C22B C21B C25B Ti -66.3(9)
C23B C24B C25B C21B -1.5(15)
Ti C24B C25B C21B -65.5(9)
C23B C24B C25B Ti 64.0(10)
N2 Ti C25B C21B -29.2(9)
N1 Ti C25B C21B -98.2(9)
C27B Ti C25B C21B 125.6(9)
C28B Ti C25B C21B 164.2(10)
C23B Ti C25B C21B 78.9(10)
C26B Ti C25B C21B 101.1(13)
C22B Ti C25B C21B 38.0(9)
C29B Ti C25B C21B -161.2(9)
N2 Ti C25B C24B -144.6(7)
N1 Ti C25B C24B 146.5(8)
C27B Ti C25B C24B 10.3(10)
C28B Ti C25B C24B 48.9(10)
C23B Ti C25B C24B -36.5(6)
C21B Ti C25B C24B -115.4(12)
C26B Ti C25B C24B -14.3(16)
C22B Ti C25B C24B -77.4(8)
C29B Ti C25B C24B 83.5(9)
N2 Ti C26A C27A 136.9(5)
N1 Ti C26A C27A -153.7(4)
C27B Ti C26A C27A -20.0(4)
C28B Ti C26A C27A -62.1(5)
C23B Ti C26A C27A 23.1(6)
C21B Ti C26A C27A 89.3(9)
C25B Ti C26A C27A -16(2)
C26B Ti C26A C27A 20.0(14)
C22B Ti C26A C27A 60.9(6)
C29B Ti C26A C27A -102.7(6)
N2 Ti C26A C30A -106.3(5)
N1 Ti C26A C30A -37.0(4)
C27B Ti C26A C30A 96.8(6)
C28B Ti C26A C30A 54.7(5)
C23B Ti C26A C30A 139.9(6)
C21B Ti C26A C30A -153.9(8)
C25B Ti C26A C30A 100(2)
C26B Ti C26A C30A 136.8(16)
C22B Ti C26A C30A 177.7(5)
C29B Ti C26A C30A 14.1(5)
C30A C26A C27A C28A 1.4(4)
Ti C26A C27A C28A 65.2(2)
C30A C26A C27A Ti -63.8(3)
N2 Ti C27A C26A -43.5(4)
N1 Ti C27A C26A 38.2(6)
C24A Ti C27A C26A 178.1(4)
C21A Ti C27A C26A -151.2(4)
N2 Ti C27A C28A -158.3(4)
N1 Ti C27A C28A -76.7(6)
C24A Ti C27A C28A 63.2(4)
C21A Ti C27A C28A 94.0(4)
C26A C27A C28A C29A -0.7(4)
Ti C27A C28A C29A 65.1(3)
C26A C27A C28A Ti -65.8(3)
N2 Ti C28A C29A -85.1(5)
N1 Ti C28A C29A 14.0(5)
C24A Ti C28A C29A 131.0(5)
C21A Ti C28A C29A 119.9(4)
N2 Ti C28A C27A 30.3(6)
N1 Ti C28A C27A 129.5(4)
C24A Ti C28A C27A -113.5(5)
C21A Ti C28A C27A -124.6(4)
C27A C28A C29A C30A -0.2(4)
Ti C28A C29A C30A 64.9(3)
C27A C28A C29A Ti -65.1(2)
N2 Ti C29A C28A 121.8(4)
N1 Ti C29A C28A -168.0(4)
C24A Ti C29A C28A -48.2(4)
C21A Ti C29A C28A -97.0(4)
N2 Ti C29A C30A 6.4(5)
N1 Ti C29A C30A 76.5(4)
C24A Ti C29A C30A -163.6(4)
C21A Ti C29A C30A 147.6(3)
C27A C26A C30A C29A -1.5(4)
Ti C26A C30A C29A -65.9(3)
C27A C26A C30A Ti 64.3(3)
C28A C29A C30A C26A 1.1(4)
Ti C29A C30A C26A 66.3(3)
C28A C29A C30A Ti -65.2(3)
N2 Ti C30A C26A 70.2(4)
N1 Ti C30A C26A 144.7(5)
C24A Ti C30A C26A -93.2(6)
C21A Ti C30A C26A 157.5(6)
N2 Ti C30A C29A -174.7(4)
N1 Ti C30A C29A -100.1(4)
C24A Ti C30A C29A 21.9(6)
C21A Ti C30A C29A -87.3(7)
N2 Ti C26B C27B 172.2(9)
N1 Ti C26B C27B -119.5(9)
C28B Ti C26B C27B -38.3(7)
C23B Ti C26B C27B 56.3(9)
C21B Ti C26B C27B 102.4(9)
C25B Ti C26B C27B 37.7(15)
C22B Ti C26B C27B 89.6(9)
C29B Ti C26B C27B -78.9(8)
C24A Ti C26B C27B 34.0(9)
C21A Ti C26B C27B 91.9(10)
N2 Ti C26B C30B -71.7(9)
N1 Ti C26B C30B -3.3(11)
C27B Ti C26B C30B 116.1(11)
C28B Ti C26B C30B 77.8(9)
C23B Ti C26B C30B 172.4(9)
C21B Ti C26B C30B -141.5(8)
C25B Ti C26B C30B 153.8(12)
C22B Ti C26B C30B -154.3(9)
C29B Ti C26B C30B 37.2(8)
C30B C26B C27B C28B 0.0(14)
Ti C26B C27B C28B 65.7(8)
C30B C26B C27B Ti -65.7(9)
N2 Ti C27B C26B -8.9(10)
N1 Ti C27B C26B 87.5(11)
C28B Ti C27B C26B 114.7(10)
C23B Ti C27B C26B -124.2(10)
C21B Ti C27B C26B -120.6(8)
C25B Ti C27B C26B -161.9(8)
C22B Ti C27B C26B -102.5(9)
C29B Ti C27B C26B 77.3(8)
N2 Ti C27B C28B -123.7(8)
N1 Ti C27B C28B -27.3(11)
C23B Ti C27B C28B 121.0(9)
C21B Ti C27B C28B 124.6(8)
C25B Ti C27B C28B 83.4(8)
C26B Ti C27B C28B -114.7(10)
C22B Ti C27B C28B 142.7(8)
C29B Ti C27B C28B -37.5(6)
C26B C27B C28B C29B 0.6(14)
Ti C27B C28B C29B 67.3(9)
C26B C27B C28B Ti -66.7(8)
N2 Ti C28B C29B -32.9(12)
N1 Ti C28B C29B 46.3(9)
C27B Ti C28B C29B -113.8(10)
C23B Ti C28B C29B -173.1(9)
C21B Ti C28B C29B 145.3(9)
C25B Ti C28B C29B 130.0(8)
C26B Ti C28B C29B -76.5(8)
C22B Ti C28B C29B -165.7(8)
N2 Ti C28B C27B 80.9(10)
N1 Ti C28B C27B 160.1(7)
C23B Ti C28B C27B -59.3(9)
C21B Ti C28B C27B -100.9(10)
C25B Ti C28B C27B -116.2(7)
C26B Ti C28B C27B 37.4(6)
C22B Ti C28B C27B -51.8(9)
C29B Ti C28B C27B 113.8(10)
C27B C28B C29B C30B -1.0(14)
Ti C28B C29B C30B 64.6(9)
C27B C28B C29B Ti -65.6(8)
N2 Ti C29B C28B 155.8(8)
N1 Ti C29B C28B -133.4(9)
C27B Ti C29B C28B 39.0(7)
C23B Ti C29B C28B 9.3(12)
C21B Ti C29B C28B -102.0(16)
C25B Ti C29B C28B -69.5(10)
C26B Ti C29B C28B 80.4(9)
C22B Ti C29B C28B 40(2)
N2 Ti C29B C30B 38.0(9)
N1 Ti C29B C30B 108.8(9)
C27B Ti C29B C30B -78.8(8)
C28B Ti C29B C30B -117.8(12)
C23B Ti C29B C30B -108.5(11)
C21B Ti C29B C30B 140.2(14)
C25B Ti C29B C30B 172.7(8)
C26B Ti C29B C30B -37.4(8)
C22B Ti C29B C30B -78(2)
C28B C29B C30B C26B 0.9(14)
Ti C29B C30B C26B 64.1(9)
C28B C29B C30B Ti -63.2(9)
C27B C26B C30B C29B -0.5(14)
Ti C26B C30B C29B -64.5(8)
C27B C26B C30B Ti 63.9(9)
N2 Ti C30B C29B -141.8(10)
N1 Ti C30B C29B -67.6(9)
C27B Ti C30B C29B 78.1(9)
C28B Ti C30B C29B 35.9(8)
C23B Ti C30B C29B 104.8(11)
C21B Ti C30B C29B -145.8(13)
C25B Ti C30B C29B -21(2)
C26B Ti C30B C29B 115.2(12)
C22B Ti C30B C29B 154.2(9)
N2 Ti C30B C26B 103.0(9)
N1 Ti C30B C26B 177.2(9)
C27B Ti C30B C26B -37.1(8)
C28B Ti C30B C26B -79.3(9)
C23B Ti C30B C26B -10.4(13)
C21B Ti C30B C26B 99.0(15)
C25B Ti C30B C26B -136.0(15)
C22B Ti C30B C26B 39.0(12)
C29B Ti C30B C26B -115.2(12)
